data_7102503
loop_
_publ_author_name
'Izod, Keith'
'McFarlane, William'
'Tyson, Brent V'
'Clegg, William'
'Harrington, Ross W'

_publ_section_title
;
 Synthesis and structural characterisation of a novel
 phosphine-borane-stabilised dicarbanion and an unusual
 bis(phosphine-borane).
;
_journal_issue 5
_journal_name_full 'Chemical communications (Cambridge, England)'
_journal_page_first 570
_journal_page_last 571
_journal_paper_doi 10.1039/b315068b
_journal_year 2004
_chemical_formula_moiety 'C40 H102 B2 Li2 N6 P2 Si2'
_chemical_formula_sum 'C40 H102 B2 Li2 N6 P2 Si2'
_chemical_formula_weight 820.90
_chemical_name_systematic
;
?
;
_space_group_IT_number 14
_symmetry_cell_setting monoclinic
_symmetry_space_group_name_Hall '-P 2yn'
_symmetry_space_group_name_H-M 'P 1 21/n 1'
_atom_sites_solution_hydrogens geom
_atom_sites_solution_primary direct
_atom_sites_solution_secondary difmap
_audit_creation_method SHELXL-97
_cell_angle_alpha 90.00
_cell_angle_beta 97.174(1)
_cell_angle_gamma 90.00
_cell_formula_units_Z 2
_cell_length_a 11.6349(6)
_cell_length_b 19.2561(9)
_cell_length_c 12.5695(6)
_cell_measurement_reflns_used 11228
_cell_measurement_temperature 150(2)
_cell_measurement_theta_max 28.68
_cell_measurement_theta_min 2.25
_cell_volume 2794.1(2)
_computing_cell_refinement 'Bruker SAINT'
_computing_data_collection 'Bruker SMART'
_computing_data_reduction 'Bruker SAINT'
_computing_molecular_graphics 'Bruker SHELXTL'
_computing_publication_material 'Bruker SHELXTL and local programs'
_computing_structure_refinement 'Bruker SHELXTL'
_computing_structure_solution 'Bruker SHELXTL'
_diffrn_ambient_temperature 150(2)
_diffrn_measured_fraction_theta_full 0.999
_diffrn_measured_fraction_theta_max 0.999
_diffrn_measurement_device_type 'Bruker SMART 1K CCD diffractometer'
_diffrn_measurement_method 'thin-slice \w scans'
_diffrn_radiation_monochromator graphite
_diffrn_radiation_source 'sealed tube'
_diffrn_radiation_type MoK\a
_diffrn_radiation_wavelength 0.71073
_diffrn_reflns_av_R_equivalents 0.0381
_diffrn_reflns_av_sigmaI/netI 0.0362
_diffrn_reflns_limit_h_max 13
_diffrn_reflns_limit_h_min -13
_diffrn_reflns_limit_k_max 22
_diffrn_reflns_limit_k_min -21
_diffrn_reflns_limit_l_max 14
_diffrn_reflns_limit_l_min -14
_diffrn_reflns_number 19093
_diffrn_reflns_theta_full 25.00
_diffrn_reflns_theta_max 25.00
_diffrn_reflns_theta_min 1.95
_diffrn_standards_number 0
_exptl_absorpt_coefficient_mu 0.150
_exptl_absorpt_correction_T_max 0.971
_exptl_absorpt_correction_T_min 0.942
_exptl_absorpt_correction_type multi-scan
_exptl_absorpt_process_details SADABS
_exptl_crystal_colour colourless
_exptl_crystal_density_diffrn 0.976
_exptl_crystal_density_method 'not measured'
_exptl_crystal_description block
_exptl_crystal_F_000 916
_exptl_crystal_size_max 0.40
_exptl_crystal_size_mid 0.20
_exptl_crystal_size_min 0.20
_refine_diff_density_max 0.683
_refine_diff_density_min -0.257
_refine_diff_density_rms 0.047
_refine_ls_extinction_method none
_refine_ls_goodness_of_fit_ref 1.059
_refine_ls_hydrogen_treatment mixed
_refine_ls_matrix_type full
_refine_ls_number_parameters 266
_refine_ls_number_reflns 4914
_refine_ls_number_restraints 0
_refine_ls_restrained_S_all 1.059
_refine_ls_R_factor_all 0.0725
_refine_ls_R_factor_gt 0.0486
_refine_ls_shift/su_max 0.001
_refine_ls_shift/su_mean 0.000
_refine_ls_structure_factor_coef Fsqd
_refine_ls_weighting_details 'calc w=1/[\s^2^(Fo^2^)+(0.0537P)^2^+2.3831P] where P=(Fo^2^+2Fc^2^)/3'
_refine_ls_weighting_scheme calc
_refine_ls_wR_factor_gt 0.1186
_refine_ls_wR_factor_ref 0.1384
_reflns_number_gt 3686
_reflns_number_total 4914
_reflns_threshold_expression I>2\s(I)
_cod_data_source_file b315068b.txt
_cod_data_source_block ki132
_cod_original_sg_symbol_H-M 'P 21/n'
_cod_database_code 7102503

loop_
_symmetry_equiv_pos_as_xyz
'x, y, z'
'-x+1/2, y+1/2, -z+1/2'
'-x, -y, -z'
'x-1/2, -y-1/2, z-1/2'

loop_
_atom_site_label
_atom_site_type_symbol
_atom_site_fract_x
_atom_site_fract_y
_atom_site_fract_z
_atom_site_U_iso_or_equiv
_atom_site_adp_type
_atom_site_occupancy
_atom_site_symmetry_multiplicity
_atom_site_calc_flag
_atom_site_refinement_flags
P P 0.60148(5) 0.53577(3) 0.74153(5) 0.02799(17) Uani 1 1 d .
Si Si 0.76230(6) 0.55082(4) 0.56647(5) 0.03147(19) Uani 1 1 d .
N1 N 0.71051(18) 0.76002(11) 0.96585(19) 0.0420(5) Uani 1 1 d .
N2 N 0.94421(19) 0.70959(11) 0.95623(19) 0.0430(6) Uani 1 1 d .
N3 N 0.8655(2) 0.61430(13) 1.11262(19) 0.0554(7) Uani 1 1 d .
B B 0.7174(3) 0.57902(18) 0.8426(2) 0.0396(7) Uani 1 1 d .
H0A H 0.795(3) 0.5457(16) 0.865(3) 0.068(10) Uiso 1 1 d .
H0B H 0.673(2) 0.5893(14) 0.916(2) 0.048(8) Uiso 1 1 d .
H0C H 0.741(2) 0.6278(15) 0.812(2) 0.046(8) Uiso 1 1 d .
Li Li 0.7864(4) 0.6597(2) 0.9676(3) 0.0354(9) Uani 1 1 d .
C1 C 0.63253(19) 0.51827(12) 0.61474(18) 0.0281(5) Uani 1 1 d .
C2 C 0.54148(19) 0.47833(11) 0.53955(17) 0.0252(5) Uani 1 1 d .
H2A H 0.4942 0.4507 0.5843 0.030 Uiso 1 1 calc R
H2B H 0.5826 0.4452 0.4974 0.030 Uiso 1 1 calc R
C3 C 0.9029(2) 0.5269(2) 0.6495(3) 0.0614(9) Uani 1 1 d .
H3A H 0.9026 0.5442 0.7228 0.092 Uiso 1 1 calc R
H3B H 0.9676 0.5478 0.6180 0.092 Uiso 1 1 calc R
H3C H 0.9116 0.4763 0.6509 0.092 Uiso 1 1 calc R
C4 C 0.7687(3) 0.64770(16) 0.5478(3) 0.0627(9) Uani 1 1 d .
H4A H 0.7079 0.6620 0.4909 0.094 Uiso 1 1 calc R
H4B H 0.8446 0.6606 0.5278 0.094 Uiso 1 1 calc R
H4C H 0.7568 0.6710 0.6149 0.094 Uiso 1 1 calc R
C5 C 0.7754(2) 0.51356(16) 0.4302(2) 0.0441(7) Uani 1 1 d .
H5A H 0.7738 0.4627 0.4339 0.066 Uiso 1 1 calc R
H5B H 0.8486 0.5287 0.4067 0.066 Uiso 1 1 calc R
H5C H 0.7105 0.5298 0.3789 0.066 Uiso 1 1 calc R
C6 C 0.5574(2) 0.45656(13) 0.80748(19) 0.0371(6) Uani 1 1 d .
H6A H 0.5380 0.4687 0.8797 0.045 Uiso 1 1 calc R
H6B H 0.4866 0.4376 0.7655 0.045 Uiso 1 1 calc R
C7 C 0.6503(3) 0.40098(15) 0.8185(3) 0.0550(8) Uani 1 1 d .
H7A H 0.7178 0.4178 0.8675 0.066 Uiso 1 1 calc R
H7B H 0.6763 0.3926 0.7475 0.066 Uiso 1 1 calc R
C8 C 0.6084(4) 0.33304(17) 0.8613(3) 0.0767(12) Uani 1 1 d .
H8A H 0.5885 0.3402 0.9340 0.115 Uiso 1 1 calc R
H8B H 0.6697 0.2981 0.8628 0.115 Uiso 1 1 calc R
H8C H 0.5397 0.3170 0.8146 0.115 Uiso 1 1 calc R
C9 C 0.4698(2) 0.58958(14) 0.74077(19) 0.0362(6) Uani 1 1 d .
H9A H 0.4882 0.6366 0.7158 0.043 Uiso 1 1 calc R
H9B H 0.4097 0.5699 0.6864 0.043 Uiso 1 1 calc R
C10 C 0.4167(2) 0.59784(18) 0.8442(2) 0.0523(8) Uani 1 1 d .
H10A H 0.4749 0.6187 0.8991 0.063 Uiso 1 1 calc R
H10B H 0.3968 0.5513 0.8701 0.063 Uiso 1 1 calc R
C11 C 0.3088(3) 0.6428(2) 0.8321(3) 0.0747(12) Uani 1 1 d .
H11A H 0.3296 0.6905 0.8154 0.112 Uiso 1 1 calc R
H11B H 0.2741 0.6423 0.8992 0.112 Uiso 1 1 calc R
H11C H 0.2530 0.6246 0.7739 0.112 Uiso 1 1 calc R
C12 C 0.6245(3) 0.7755(2) 1.0402(4) 0.0923(14) Uani 1 1 d .
H12A H 0.6058 0.8251 1.0369 0.138 Uiso 1 1 calc R
H12B H 0.6570 0.7632 1.1135 0.138 Uiso 1 1 calc R
H12C H 0.5540 0.7484 1.0194 0.138 Uiso 1 1 calc R
C13 C 0.6559(3) 0.77419(19) 0.8582(3) 0.0783(11) Uani 1 1 d .
H13A H 0.6376 0.8238 0.8511 0.117 Uiso 1 1 calc R
H13B H 0.5844 0.7471 0.8440 0.117 Uiso 1 1 calc R
H13C H 0.7087 0.7613 0.8065 0.117 Uiso 1 1 calc R
C14 C 0.8115(3) 0.80496(16) 0.9955(3) 0.0608(9) Uani 1 1 d .
H14A H 0.8322 0.8037 1.0743 0.073 Uiso 1 1 calc R
H14B H 0.7906 0.8534 0.9749 0.073 Uiso 1 1 calc R
C15 C 0.9155(2) 0.78358(14) 0.9427(3) 0.0489(7) Uani 1 1 d .
H15A H 0.9004 0.7942 0.8651 0.059 Uiso 1 1 calc R
H15B H 0.9832 0.8115 0.9732 0.059 Uiso 1 1 calc R
C16 C 1.0057(3) 0.68559(18) 0.8679(3) 0.0709(11) Uani 1 1 d .
H16A H 0.9556 0.6912 0.7997 0.106 Uiso 1 1 calc R
H16B H 1.0261 0.6365 0.8785 0.106 Uiso 1 1 calc R
H16C H 1.0764 0.7130 0.8665 0.106 Uiso 1 1 calc R
C17 C 1.0113(3) 0.69572(18) 1.0613(3) 0.0703(11) Uani 1 1 d .
H17A H 0.9912 0.7307 1.1137 0.084 Uiso 1 1 calc R
H17B H 1.0949 0.7002 1.0552 0.084 Uiso 1 1 calc R
C18 C 0.9877(3) 0.6251(2) 1.1012(3) 0.0767(11) Uani 1 1 d .
H18A H 1.0120 0.5901 1.0507 0.092 Uiso 1 1 calc R
H18B H 1.0346 0.6178 1.1716 0.092 Uiso 1 1 calc R
C19 C 0.8343(4) 0.6470(2) 1.2095(3) 0.0940(14) Uani 1 1 d .
H19A H 0.8816 0.6275 1.2723 0.141 Uiso 1 1 calc R
H19B H 0.7522 0.6385 1.2150 0.141 Uiso 1 1 calc R
H19C H 0.8479 0.6972 1.2063 0.141 Uiso 1 1 calc R
C20 C 0.8414(4) 0.53919(18) 1.1205(3) 0.0834(13) Uani 1 1 d .
H20A H 0.8874 0.5201 1.1845 0.125 Uiso 1 1 calc R
H20B H 0.8620 0.5154 1.0566 0.125 Uiso 1 1 calc R
H20C H 0.7589 0.5323 1.1258 0.125 Uiso 1 1 calc R

loop_
_atom_site_aniso_label
_atom_site_aniso_U_11
_atom_site_aniso_U_22
_atom_site_aniso_U_33
_atom_site_aniso_U_23
_atom_site_aniso_U_13
_atom_site_aniso_U_12
P 0.0281(3) 0.0328(4) 0.0220(3) -0.0054(3) -0.0010(2) 0.0003(3)
Si 0.0239(3) 0.0363(4) 0.0340(4) -0.0017(3) 0.0026(3) 0.0014(3)
N1 0.0333(12) 0.0366(13) 0.0558(14) -0.0021(11) 0.0042(10) -0.0060(10)
N2 0.0351(12) 0.0355(13) 0.0560(15) 0.0080(11) -0.0031(10) -0.0026(10)
N3 0.0727(18) 0.0465(15) 0.0404(14) 0.0096(11) -0.0189(12) -0.0171(13)
B 0.0402(18) 0.046(2) 0.0307(16) -0.0124(14) -0.0020(13) -0.0088(14)
Li 0.038(2) 0.033(2) 0.033(2) 0.0012(18) -0.0061(17) -0.0076(18)
C1 0.0268(12) 0.0331(13) 0.0235(12) -0.0042(10) -0.0003(9) -0.0007(10)
C2 0.0274(12) 0.0256(12) 0.0222(11) -0.0024(9) 0.0011(9) 0.0022(9)
C3 0.0302(15) 0.101(3) 0.0520(18) -0.0028(18) -0.0005(13) 0.0097(16)
C4 0.0535(19) 0.0435(18) 0.096(3) -0.0012(17) 0.0301(18) -0.0082(15)
C5 0.0390(15) 0.0582(19) 0.0372(15) 0.0023(13) 0.0129(12) -0.0011(13)
C6 0.0485(16) 0.0391(15) 0.0241(12) -0.0043(11) 0.0059(11) -0.0045(12)
C7 0.073(2) 0.0353(16) 0.0569(19) 0.0007(14) 0.0107(16) 0.0073(15)
C8 0.136(4) 0.0428(19) 0.055(2) 0.0058(16) 0.028(2) 0.007(2)
C9 0.0366(14) 0.0427(16) 0.0285(13) -0.0059(11) 0.0014(11) 0.0057(11)
C10 0.0436(16) 0.077(2) 0.0376(16) -0.0044(15) 0.0091(13) 0.0180(15)
C11 0.060(2) 0.115(3) 0.050(2) -0.008(2) 0.0125(16) 0.041(2)
C12 0.072(3) 0.087(3) 0.127(4) -0.021(3) 0.046(3) -0.007(2)
C13 0.076(3) 0.058(2) 0.092(3) 0.014(2) -0.027(2) 0.0107(19)
C14 0.0479(18) 0.0387(17) 0.096(3) -0.0062(17) 0.0080(17) -0.0102(14)
C15 0.0406(16) 0.0362(16) 0.070(2) 0.0061(14) 0.0089(14) -0.0088(12)
C16 0.0499(19) 0.057(2) 0.112(3) 0.000(2) 0.033(2) 0.0039(16)
C17 0.0489(19) 0.059(2) 0.093(3) 0.0152(19) -0.0313(18) -0.0182(16)
C18 0.065(2) 0.079(3) 0.075(2) 0.027(2) -0.0345(19) -0.0094(19)
C19 0.151(4) 0.089(3) 0.041(2) 0.0098(19) 0.006(2) -0.024(3)
C20 0.114(3) 0.052(2) 0.073(2) 0.0265(18) -0.033(2) -0.020(2)

loop_
_atom_type_symbol
_atom_type_description
_atom_type_scat_dispersion_real
_atom_type_scat_dispersion_imag
_atom_type_scat_source
C C 0.0033 0.0016 'International Tables Vol C Tables 4.2.6.8 and 6.1.1.4'
H H 0.0000 0.0000 'International Tables Vol C Tables 4.2.6.8 and 6.1.1.4'
Li Li -0.0003 0.0001 'International Tables Vol C Tables 4.2.6.8 and 6.1.1.4'
N N 0.0061 0.0033 'International Tables Vol C Tables 4.2.6.8 and 6.1.1.4'
Si Si 0.0817 0.0704 'International Tables Vol C Tables 4.2.6.8 and 6.1.1.4'
P P 0.1023 0.0942 'International Tables Vol C Tables 4.2.6.8 and 6.1.1.4'
B B 0.0013 0.0007 'International Tables Vol C Tables 4.2.6.8 and 6.1.1.4'

loop_
_geom_angle_atom_site_label_1
_geom_angle_atom_site_label_2
_geom_angle_atom_site_label_3
_geom_angle
_geom_angle_site_symmetry_1
_geom_angle_site_symmetry_3
B P C1 119.24(13) . .
B P C6 105.86(14) . .
B P C9 105.84(14) . .
C1 P C6 111.09(12) . .
C1 P C9 112.14(11) . .
C6 P C9 100.92(12) . .
C1 Si C3 115.66(13) . .
C1 Si C4 115.65(13) . .
C1 Si C5 109.83(12) . .
C3 Si C4 105.44(17) . .
C3 Si C5 104.36(14) . .
C4 Si C5 104.79(15) . .
Li N1 C12 119.3(3) . .
Li N1 C13 108.3(2) . .
Li N1 C14 102.4(2) . .
C12 N1 C13 107.5(3) . .
C12 N1 C14 107.6(3) . .
C13 N1 C14 111.7(3) . .
Li N2 C15 105.4(2) . .
Li N2 C16 114.9(2) . .
Li N2 C17 103.1(2) . .
C15 N2 C16 110.0(2) . .
C15 N2 C17 111.6(2) . .
C16 N2 C17 111.6(3) . .
Li N3 C18 100.4(2) . .
Li N3 C19 114.4(3) . .
Li N3 C20 113.2(2) . .
C18 N3 C19 111.6(3) . .
C18 N3 C20 109.9(3) . .
C19 N3 C20 107.3(3) . .
P B H0A 113.3(16) . .
P B H0B 105.4(14) . .
P B H0C 109.8(14) . .
H0A B H0B 109(2) . .
H0A B H0C 111(2) . .
H0B B H0C 108(2) . .
N1 Li N2 87.04(17) . .
N1 Li N3 121.2(2) . .
N1 Li H0B 111.6(8) . .
N1 Li H0C 101.9(8) . .
N1 Li C18 122.7(2) . .
N2 Li N3 87.55(18) . .
N2 Li H0B 149.5(9) . .
N2 Li H0C 101.2(8) . .
N2 Li C18 58.16(14) . .
N3 Li H0B 101.6(8) . .
N3 Li H0C 136.5(8) . .
N3 Li C18 31.04(12) . .
H0B Li H0C 52.7(11) . .
H0B Li C18 121.1(8) . .
H0C Li C18 126.7(8) . .
P C1 Si 121.78(13) . .
P C1 C2 117.53(16) . .
Si C1 C2 120.53(16) . .
C1 C2 C2 117.0(2) . 3_666
C1 C2 H2A 108.0 . .
C1 C2 H2B 108.0 . .
C2 C2 H2A 108.0 3_666 .
C2 C2 H2B 108.0 3_666 .
H2A C2 H2B 107.3 . .
Si C3 H3A 109.5 . .
Si C3 H3B 109.5 . .
Si C3 H3C 109.5 . .
H3A C3 H3B 109.5 . .
H3A C3 H3C 109.5 . .
H3B C3 H3C 109.5 . .
Si C4 H4A 109.5 . .
Si C4 H4B 109.5 . .
Si C4 H4C 109.5 . .
H4A C4 H4B 109.5 . .
H4A C4 H4C 109.5 . .
H4B C4 H4C 109.5 . .
Si C5 H5A 109.5 . .
Si C5 H5B 109.5 . .
Si C5 H5C 109.5 . .
H5A C5 H5B 109.5 . .
H5A C5 H5C 109.5 . .
H5B C5 H5C 109.5 . .
P C6 H6A 109.0 . .
P C6 H6B 109.0 . .
P C6 C7 113.00(19) . .
H6A C6 H6B 107.8 . .
H6A C6 C7 109.0 . .
H6B C6 C7 109.0 . .
C6 C7 H7A 109.1 . .
C6 C7 H7B 109.1 . .
C6 C7 C8 112.5(3) . .
H7A C7 H7B 107.8 . .
H7A C7 C8 109.1 . .
H7B C7 C8 109.1 . .
C7 C8 H8A 109.5 . .
C7 C8 H8B 109.5 . .
C7 C8 H8C 109.5 . .
H8A C8 H8B 109.5 . .
H8A C8 H8C 109.5 . .
H8B C8 H8C 109.5 . .
P C9 H9A 107.6 . .
P C9 H9B 107.6 . .
P C9 C10 118.75(19) . .
H9A C9 H9B 107.1 . .
H9A C9 C10 107.6 . .
H9B C9 C10 107.6 . .
C9 C10 H10A 108.9 . .
C9 C10 H10B 108.9 . .
C9 C10 C11 113.3(2) . .
H10A C10 H10B 107.7 . .
H10A C10 C11 108.9 . .
H10B C10 C11 108.9 . .
C10 C11 H11A 109.5 . .
C10 C11 H11B 109.5 . .
C10 C11 H11C 109.5 . .
H11A C11 H11B 109.5 . .
H11A C11 H11C 109.5 . .
H11B C11 H11C 109.5 . .
N1 C12 H12A 109.5 . .
N1 C12 H12B 109.5 . .
N1 C12 H12C 109.5 . .
H12A C12 H12B 109.5 . .
H12A C12 H12C 109.5 . .
H12B C12 H12C 109.5 . .
N1 C13 H13A 109.5 . .
N1 C13 H13B 109.5 . .
N1 C13 H13C 109.5 . .
H13A C13 H13B 109.5 . .
H13A C13 H13C 109.5 . .
H13B C13 H13C 109.5 . .
N1 C14 H14A 109.0 . .
N1 C14 H14B 109.0 . .
N1 C14 C15 112.8(3) . .
H14A C14 H14B 107.8 . .
H14A C14 C15 109.0 . .
H14B C14 C15 109.0 . .
N2 C15 C14 113.4(2) . .
N2 C15 H15A 108.9 . .
N2 C15 H15B 108.9 . .
C14 C15 H15A 108.9 . .
C14 C15 H15B 108.9 . .
H15A C15 H15B 107.7 . .
N2 C16 H16A 109.5 . .
N2 C16 H16B 109.5 . .
N2 C16 H16C 109.5 . .
H16A C16 H16B 109.5 . .
H16A C16 H16C 109.5 . .
H16B C16 H16C 109.5 . .
N2 C17 H17A 109.3 . .
N2 C17 H17B 109.3 . .
N2 C17 C18 111.6(3) . .
H17A C17 H17B 108.0 . .
H17A C17 C18 109.3 . .
H17B C17 C18 109.3 . .
N3 C18 Li 48.59(16) . .
N3 C18 C17 112.7(3) . .
N3 C18 H18A 109.1 . .
N3 C18 H18B 109.1 . .
Li C18 C17 75.81(19) . .
Li C18 H18A 93.6 . .
Li C18 H18B 154.2 . .
C17 C18 H18A 109.1 . .
C17 C18 H18B 109.1 . .
H18A C18 H18B 107.8 . .
N3 C19 H19A 109.5 . .
N3 C19 H19B 109.5 . .
N3 C19 H19C 109.5 . .
H19A C19 H19B 109.5 . .
H19A C19 H19C 109.5 . .
H19B C19 H19C 109.5 . .
N3 C20 H20A 109.5 . .
N3 C20 H20B 109.5 . .
N3 C20 H20C 109.5 . .
H20A C20 H20B 109.5 . .
H20A C20 H20C 109.5 . .
H20B C20 H20C 109.5 . .

loop_
_geom_bond_atom_site_label_1
_geom_bond_atom_site_label_2
_geom_bond_distance
_geom_bond_site_symmetry_2
P B 1.924(3) .
P C1 1.711(2) .
P C6 1.839(3) .
P C9 1.848(2) .
Si C1 1.808(2) .
Si C3 1.884(3) .
Si C4 1.883(3) .
Si C5 1.881(3) .
N1 Li 2.124(5) .
N1 C12 1.482(4) .
N1 C13 1.447(4) .
N1 C14 1.470(4) .
N2 Li 2.094(5) .
N2 C15 1.468(3) .
N2 C16 1.469(4) .
N2 C17 1.472(4) .
N3 Li 2.125(5) .
N3 C18 1.461(5) .
N3 C19 1.456(5) .
N3 C20 1.479(4) .
B H0A 1.11(3) .
B H0B 1.13(3) .
B H0C 1.07(3) .
B Li 2.282(5) .
Li H0B 1.94(3) .
Li H0C 2.05(3) .
Li C18 2.787(5) .
C1 C2 1.535(3) .
C2 C2 1.542(4) 3_666
C2 H2A 0.990 .
C2 H2B 0.990 .
C3 H3A 0.980 .
C3 H3B 0.980 .
C3 H3C 0.980 .
C4 H4A 0.980 .
C4 H4B 0.980 .
C4 H4C 0.980 .
C5 H5A 0.980 .
C5 H5B 0.980 .
C5 H5C 0.980 .
C6 H6A 0.990 .
C6 H6B 0.990 .
C6 C7 1.516(4) .
C7 H7A 0.990 .
C7 H7B 0.990 .
C7 C8 1.518(4) .
C8 H8A 0.980 .
C8 H8B 0.980 .
C8 H8C 0.980 .
C9 H9A 0.990 .
C9 H9B 0.990 .
C9 C10 1.516(4) .
C10 H10A 0.990 .
C10 H10B 0.990 .
C10 C11 1.516(4) .
C11 H11A 0.980 .
C11 H11B 0.980 .
C11 H11C 0.980 .
C12 H12A 0.980 .
C12 H12B 0.980 .
C12 H12C 0.980 .
C13 H13A 0.980 .
C13 H13B 0.980 .
C13 H13C 0.980 .
C14 H14A 0.990 .
C14 H14B 0.990 .
C14 C15 1.509(4) .
C15 H15A 0.990 .
C15 H15B 0.990 .
C16 H16A 0.980 .
C16 H16B 0.980 .
C16 H16C 0.980 .
C17 H17A 0.990 .
C17 H17B 0.990 .
C17 C18 1.487(5) .
C18 H18A 0.990 .
C18 H18B 0.990 .
C19 H19A 0.980 .
C19 H19B 0.980 .
C19 H19C 0.980 .
C20 H20A 0.980 .
C20 H20B 0.980 .
C20 H20C 0.980 .
